data_2243192
loop_
_publ_author_name
'Zainuri, Dian Alwani'
'Razak, Ibrahim Abdul'
'Arshad, Suhana'

_publ_section_title
;
 Crystal structure and theoretical studies of two \p-conjugated fused-ring
 chalcones:
 (<i>E</i>)-1-(anthracen-9-yl)-3-(9-ethyl-9<i>H</i>-carbazol-3-yl)prop-2-en-1-one
 and
 (<i>E</i>)-1-(anthracen-9-yl)-3-[4-(9<i>H</i>-carbazol-9-yl)phenyl]prop-2-en-1-one
;
_journal_coeditor_code LH5878
_journal_issue 9
_journal_name_full 'Acta Crystallographica Section E'
_journal_page_first 1302
_journal_page_last 1308
_journal_paper_doi 10.1107/S2056989018011131
_journal_volume 74
_journal_year 2018
_chemical_formula_iupac 'C31 H23 N O'
_chemical_formula_moiety 'C31 H23 N O'
_chemical_formula_sum 'C31 H23 N O'
_chemical_formula_weight 425.50
_chemical_name_systematic (<i>E</i>)-1-(Anthracen-9-yl)-3-(9-ethyl-9<i>H</i>-carbazol-3-yl)prop-2-en-1-one
_space_group_crystal_system monoclinic
_space_group_IT_number 14
_space_group_name_Hall '-P 2ybc'
_space_group_name_H-M_alt 'P 1 21/c 1'
_atom_sites_solution_hydrogens geom
_audit_creation_method SHELXL-2014/7
_cell_angle_alpha 90
_cell_angle_beta 99.286(2)
_cell_angle_gamma 90
_cell_formula_units_Z 4
_cell_length_a 9.3038(11)
_cell_length_b 15.0166(18)
_cell_length_c 16.1170(19)
_cell_measurement_reflns_used 5727
_cell_measurement_temperature 296(2)
_cell_measurement_theta_max 22.87
_cell_measurement_theta_min 2.22
_cell_volume 2222.2(5)
_computing_cell_refinement
;
SAINT (Bruker, 2009)
;
_computing_data_collection
;
APEX2 (Bruker, 2009)
;
_computing_data_reduction
;
SAINT (Bruker, 2009)
;
_computing_molecular_graphics
;
SHELXTL (Sheldrick, 2008)
;
_computing_publication_material
;
SHELXTL (Sheldrick, 2008) and PLATON (Spek, 2009)
;
_computing_structure_refinement
;
SHELXL2014 (Sheldrick, 2015)
;
_computing_structure_solution
;
SHELXTL (Sheldrick, 2008)
;
_diffrn_ambient_temperature 296(2)
_diffrn_measured_fraction_theta_full 1.000
_diffrn_measured_fraction_theta_max 0.996
_diffrn_measurement_device_type
;
Bruker SMART APEXII DUO CCD area-detector
;
_diffrn_measurement_method '\f and \w scans'
_diffrn_radiation_type MoK\a
_diffrn_radiation_wavelength 0.71073
_diffrn_reflns_av_R_equivalents 0.0468
_diffrn_reflns_limit_h_max 11
_diffrn_reflns_limit_h_min -12
_diffrn_reflns_limit_k_max 20
_diffrn_reflns_limit_k_min -20
_diffrn_reflns_limit_l_max 21
_diffrn_reflns_limit_l_min -21
_diffrn_reflns_number 44210
_diffrn_reflns_theta_full 25.242
_diffrn_reflns_theta_max 28.567
_diffrn_reflns_theta_min 1.865
_exptl_absorpt_coefficient_mu 0.076
_exptl_absorpt_correction_type multi-scan
_exptl_absorpt_process_details
;
(<i>SADABS</i>; Bruker, 2009)
;
_exptl_crystal_colour yellow
_exptl_crystal_density_diffrn 1.272
_exptl_crystal_description block
_exptl_crystal_F_000 896
_exptl_crystal_size_max 0.630
_exptl_crystal_size_mid 0.380
_exptl_crystal_size_min 0.290
_refine_diff_density_max 0.202
_refine_diff_density_min -0.181
_refine_ls_extinction_method none
_refine_ls_goodness_of_fit_ref 1.031
_refine_ls_hydrogen_treatment constr
_refine_ls_matrix_type full
_refine_ls_number_parameters 298
_refine_ls_number_reflns 5653
_refine_ls_number_restraints 0
_refine_ls_restrained_S_all 1.031
_refine_ls_R_factor_all 0.0994
_refine_ls_R_factor_gt 0.0557
_refine_ls_shift/su_max 0.000
_refine_ls_shift/su_mean 0.000
_refine_ls_structure_factor_coef Fsqd
_refine_ls_weighting_details 'w=1/[\s^2^(Fo^2^)+(0.0470P)^2^+0.6503P] where P=(Fo^2^+2Fc^2^)/3'
_refine_ls_weighting_scheme calc
_refine_ls_wR_factor_gt 0.1189
_refine_ls_wR_factor_ref 0.1419
_reflns_number_gt 3479
_reflns_number_total 5653
_reflns_threshold_expression 'I > 2\s(I)'
_cod_data_source_file lh5878sup1.cif
_cod_data_source_block mo_DA20_0m
_cod_original_sg_symbol_H-M 'P 21/c'
_cod_database_code 2243192
_shelx_space_group_comment
;
The symmetry employed for this shelxl refinement is uniquely defined
by the following loop, which should always be used as a source of
symmetry information in preference to the above space-group names.
They are only intended as comments.
;
_shelx_estimated_absorpt_t_min 0.954
_shelx_estimated_absorpt_t_max 0.978

loop_
_space_group_symop_operation_xyz
'x, y, z'
'-x, y+1/2, -z+1/2'
'-x, -y, -z'
'x, -y-1/2, z-1/2'

loop_
_atom_site_type_symbol
_atom_site_label
_atom_site_fract_x
_atom_site_fract_y
_atom_site_fract_z
_atom_site_U_iso_or_equiv
_atom_site_adp_type
_atom_site_calc_flag
_atom_site_occupancy
N N1 0.30258(17) 0.43671(10) 0.60520(10) 0.0541(4) Uani d 1
O O1 1.00894(17) 0.82396(12) 0.67889(10) 0.0940(6) Uani d 1
C C1 0.92274(19) 0.86663(11) 0.48174(11) 0.0484(4) Uani d 1
C C2 1.0196(2) 0.79632(13) 0.46961(14) 0.0628(5) Uani d 1
H H2A 1.0445 0.7544 0.5119 0.075 Uiso calc 1
C C3 1.0762(2) 0.78928(16) 0.39769(16) 0.0734(6) Uani d 1
H H3A 1.1383 0.7423 0.3909 0.088 Uiso calc 1
C C4 1.0418(3) 0.85254(18) 0.33286(14) 0.0760(7) Uani d 1
H H4A 1.0812 0.8469 0.2836 0.091 Uiso calc 1
C C5 0.9521(2) 0.92119(15) 0.34183(12) 0.0661(6) Uani d 1
H H5A 0.9315 0.9629 0.2989 0.079 Uiso calc 1
C C6 0.8883(2) 0.93085(12) 0.41595(11) 0.0509(4) Uani d 1
C C7 0.7968(2) 1.00127(12) 0.42694(11) 0.0527(5) Uani d 1
H H7A 0.7763 1.0435 0.3845 0.063 Uiso calc 1
C C8 0.73470(19) 1.01073(11) 0.49924(11) 0.0476(4) Uani d 1
C C9 0.6398(2) 1.08243(12) 0.51020(13) 0.0578(5) Uani d 1
H H9A 0.6192 1.1250 0.4680 0.069 Uiso calc 1
C C10 0.5788(2) 1.09027(14) 0.58016(14) 0.0659(5) Uani d 1
H H10A 0.5173 1.1379 0.5859 0.079 Uiso calc 1
C C11 0.6082(2) 1.02632(15) 0.64463(13) 0.0664(5) Uani d 1
H H11A 0.5654 1.0320 0.6927 0.080 Uiso calc 1
C C12 0.6979(2) 0.95678(14) 0.63762(12) 0.0578(5) Uani d 1
H H12A 0.7153 0.9151 0.6808 0.069 Uiso calc 1
C C13 0.76632(18) 0.94624(11) 0.56498(10) 0.0464(4) Uani d 1
C C14 0.86110(18) 0.87608(11) 0.55531(10) 0.0474(4) Uani d 1
C C15 0.9024(2) 0.81029(13) 0.62560(12) 0.0572(5) Uani d 1
C C16 0.8125(2) 0.73143(12) 0.62919(12) 0.0567(5) Uani d 1
H H16A 0.8441 0.6888 0.6699 0.068 Uiso calc 1
C C17 0.6880(2) 0.71662(11) 0.57782(11) 0.0511(4) Uani d 1
H H17A 0.6618 0.7581 0.5352 0.061 Uiso calc 1
C C18 0.5880(2) 0.64229(11) 0.58115(11) 0.0484(4) Uani d 1
C C19 0.6285(2) 0.56538(11) 0.62652(11) 0.0494(4) Uani d 1
H H19A 0.7240 0.5585 0.6536 0.059 Uiso calc 1
C C20 0.52804(19) 0.49902(11) 0.63166(10) 0.0458(4) Uani d 1
C C21 0.5346(2) 0.41144(11) 0.67115(11) 0.0496(4) Uani d 1
C C22 0.6445(2) 0.36261(13) 0.71850(12) 0.0609(5) Uani d 1
H H22A 0.7386 0.3852 0.7306 0.073 Uiso calc 1
C C23 0.6120(3) 0.28028(14) 0.74725(14) 0.0720(6) Uani d 1
H H23A 0.6849 0.2471 0.7796 0.086 Uiso calc 1
C C24 0.4721(3) 0.24555(14) 0.72885(14) 0.0764(7) Uani d 1
H H24A 0.4536 0.1894 0.7491 0.092 Uiso calc 1
C C25 0.3595(3) 0.29223(13) 0.68122(13) 0.0644(5) Uani d 1
H H25A 0.2661 0.2686 0.6686 0.077 Uiso calc 1
C C26 0.3929(2) 0.37631(11) 0.65312(11) 0.0504(4) Uani d 1
C C27 0.38240(19) 0.51092(11) 0.59169(11) 0.0481(4) Uani d 1
C C28 0.3391(2) 0.58737(12) 0.54582(12) 0.0565(5) Uani d 1
H H28A 0.2431 0.5951 0.5199 0.068 Uiso calc 1
C C29 0.4432(2) 0.65129(12) 0.54014(11) 0.0555(5) Uani d 1
H H29A 0.4170 0.7020 0.5082 0.067 Uiso calc 1
C C30 0.1472(2) 0.42573(14) 0.57684(13) 0.0654(5) Uani d 1
H H30A 0.1256 0.3628 0.5693 0.079 Uiso calc 1
H H30B 0.1209 0.4546 0.5227 0.079 Uiso calc 1
C C31 0.0561(3) 0.4638(2) 0.63703(16) 0.0956(8) Uani d 1
H H31A -0.0451 0.4547 0.6153 0.143 Uiso calc 1
H H31B 0.0799 0.4345 0.6905 0.143 Uiso calc 1
H H31C 0.0752 0.5264 0.6439 0.143 Uiso calc 1

loop_
_atom_site_aniso_label
_atom_site_aniso_U_11
_atom_site_aniso_U_22
_atom_site_aniso_U_33
_atom_site_aniso_U_12
_atom_site_aniso_U_13
_atom_site_aniso_U_23
N1 0.0529(9) 0.0477(8) 0.0619(9) -0.0090(7) 0.0099(7) 0.0009(7)
O1 0.0803(11) 0.0948(12) 0.0924(11) -0.0320(9) -0.0302(9) 0.0327(9)
C1 0.0446(10) 0.0435(9) 0.0558(10) -0.0163(8) 0.0040(8) -0.0043(8)
C2 0.0587(12) 0.0521(11) 0.0777(14) -0.0129(9) 0.0110(10) -0.0071(10)
C3 0.0608(13) 0.0662(14) 0.0950(17) -0.0117(11) 0.0176(12) -0.0257(13)
C4 0.0717(15) 0.0934(18) 0.0668(13) -0.0241(13) 0.0226(11) -0.0256(13)
C5 0.0686(14) 0.0778(15) 0.0533(11) -0.0207(12) 0.0139(10) -0.0083(10)
C6 0.0512(11) 0.0537(11) 0.0473(9) -0.0191(9) 0.0062(8) -0.0035(8)
C7 0.0568(11) 0.0516(11) 0.0477(10) -0.0154(9) 0.0024(8) 0.0071(8)
C8 0.0474(10) 0.0439(9) 0.0498(9) -0.0146(8) 0.0028(8) 0.0021(7)
C9 0.0583(12) 0.0476(10) 0.0651(12) -0.0085(9) 0.0028(9) 0.0028(9)
C10 0.0599(13) 0.0615(13) 0.0763(14) -0.0026(10) 0.0110(11) -0.0084(11)
C11 0.0655(13) 0.0744(14) 0.0618(12) -0.0089(11) 0.0179(10) -0.0092(11)
C12 0.0590(12) 0.0634(12) 0.0512(10) -0.0144(10) 0.0095(9) 0.0046(9)
C13 0.0432(10) 0.0470(10) 0.0476(9) -0.0157(8) 0.0034(7) 0.0011(8)
C14 0.0454(10) 0.0460(9) 0.0488(9) -0.0169(8) 0.0010(7) 0.0036(7)
C15 0.0531(11) 0.0562(11) 0.0595(11) -0.0106(9) 0.0006(9) 0.0092(9)
C16 0.0616(12) 0.0474(10) 0.0588(11) -0.0067(9) 0.0027(9) 0.0122(8)
C17 0.0599(11) 0.0419(9) 0.0523(10) -0.0042(8) 0.0121(8) 0.0030(8)
C18 0.0539(11) 0.0438(9) 0.0484(9) -0.0072(8) 0.0108(8) -0.0023(8)
C19 0.0507(10) 0.0461(10) 0.0519(10) -0.0002(8) 0.0102(8) -0.0037(8)
C20 0.0524(10) 0.0406(9) 0.0461(9) -0.0039(8) 0.0134(8) -0.0059(7)
C21 0.0612(12) 0.0428(9) 0.0474(9) 0.0001(8) 0.0164(8) -0.0041(8)
C22 0.0721(13) 0.0532(11) 0.0591(11) 0.0054(10) 0.0154(10) 0.0005(9)
C23 0.0931(17) 0.0574(13) 0.0679(13) 0.0149(12) 0.0200(12) 0.0102(10)
C24 0.121(2) 0.0447(11) 0.0717(14) 0.0014(13) 0.0411(14) 0.0078(10)
C25 0.0860(15) 0.0480(11) 0.0656(12) -0.0126(11) 0.0313(11) -0.0029(10)
C26 0.0640(12) 0.0420(9) 0.0486(9) -0.0047(9) 0.0188(8) -0.0045(8)
C27 0.0526(11) 0.0425(9) 0.0494(9) -0.0056(8) 0.0090(8) -0.0042(8)
C28 0.0537(11) 0.0521(11) 0.0602(11) -0.0056(9) -0.0015(9) -0.0002(9)
C29 0.0676(12) 0.0415(9) 0.0551(10) -0.0030(9) 0.0026(9) 0.0036(8)
C30 0.0596(13) 0.0633(13) 0.0716(13) -0.0168(10) 0.0052(10) 0.0008(10)
C31 0.0596(15) 0.146(3) 0.0823(16) 0.0084(15) 0.0128(12) -0.0006(17)

loop_
_atom_type_symbol
_atom_type_description
_atom_type_scat_dispersion_real
_atom_type_scat_dispersion_imag
_atom_type_scat_source
C C 0.0033 0.0016 'International Tables Vol C Tables 4.2.6.8 and 6.1.1.4'
H H 0.0000 0.0000 'International Tables Vol C Tables 4.2.6.8 and 6.1.1.4'
O O 0.0106 0.0060 'International Tables Vol C Tables 4.2.6.8 and 6.1.1.4'
N N 0.0061 0.0033 'International Tables Vol C Tables 4.2.6.8 and 6.1.1.4'

loop_
_geom_angle_atom_site_label_1
_geom_angle_atom_site_label_2
_geom_angle_atom_site_label_3
_geom_angle
C27 N1 C26 108.92(15)
C27 N1 C30 125.24(16)
C26 N1 C30 125.78(15)
C14 C1 C2 123.03(17)
C14 C1 C6 118.96(17)
C2 C1 C6 118.02(17)
C3 C2 C1 121.3(2)
C3 C2 H2A 119.4
C1 C2 H2A 119.4
C2 C3 C4 120.6(2)
C2 C3 H3A 119.7
C4 C3 H3A 119.7
C5 C4 C3 120.4(2)
C5 C4 H4A 119.8
C3 C4 H4A 119.8
C4 C5 C6 121.1(2)
C4 C5 H5A 119.5
C6 C5 H5A 119.5
C7 C6 C5 122.16(18)
C7 C6 C1 119.20(16)
C5 C6 C1 118.62(19)
C6 C7 C8 122.16(17)
C6 C7 H7A 118.9
C8 C7 H7A 118.9
C7 C8 C9 122.18(17)
C7 C8 C13 119.25(17)
C9 C8 C13 118.58(17)
C10 C9 C8 121.62(19)
C10 C9 H9A 119.2
C8 C9 H9A 119.2
C9 C10 C11 120.0(2)
C9 C10 H10A 120.0
C11 C10 H10A 120.0
C12 C11 C10 120.90(19)
C12 C11 H11A 119.6
C10 C11 H11A 119.5
C11 C12 C13 121.09(18)
C11 C12 H12A 119.5
C13 C12 H12A 119.5
C14 C13 C12 123.17(16)
C14 C13 C8 119.04(16)
C12 C13 C8 117.79(17)
C13 C14 C1 121.38(16)
C13 C14 C15 119.96(16)
C1 C14 C15 118.64(17)
O1 C15 C16 121.04(18)
O1 C15 C14 119.96(17)
C16 C15 C14 119.00(16)
C17 C16 C15 124.03(17)
C17 C16 H16A 118.0
C15 C16 H16A 118.0
C16 C17 C18 126.96(17)
C16 C17 H17A 116.5
C18 C17 H17A 116.5
C19 C18 C29 119.05(16)
C19 C18 C17 122.42(17)
C29 C18 C17 118.45(16)
C20 C19 C18 120.33(17)
C20 C19 H19A 119.8
C18 C19 H19A 119.8
C19 C20 C27 119.38(16)
C19 C20 C21 134.24(17)
C27 C20 C21 106.38(15)
C22 C21 C26 120.01(17)
C22 C21 C20 133.93(18)
C26 C21 C20 106.06(16)
C23 C22 C21 118.7(2)
C23 C22 H22A 120.6
C21 C22 H22A 120.6
C22 C23 C24 121.1(2)
C22 C23 H23A 119.5
C24 C23 H23A 119.5
C25 C24 C23 121.8(2)
C25 C24 H24A 119.1
C23 C24 H24A 119.1
C24 C25 C26 116.7(2)
C24 C25 H25A 121.6
C26 C25 H25A 121.6
N1 C26 C25 128.88(19)
N1 C26 C21 109.52(15)
C25 C26 C21 121.60(19)
N1 C27 C28 129.47(17)
N1 C27 C20 109.11(15)
C28 C27 C20 121.40(16)
C29 C28 C27 117.68(17)
C29 C28 H28A 121.2
C27 C28 H28A 121.2
C28 C29 C18 122.13(17)
C28 C29 H29A 118.9
C18 C29 H29A 118.9
N1 C30 C31 112.98(17)
N1 C30 H30A 109.0
C31 C30 H30A 109.0
N1 C30 H30B 109.0
C31 C30 H30B 109.0
H30A C30 H30B 107.8
C30 C31 H31A 109.5
C30 C31 H31B 109.5
H31A C31 H31B 109.5
C30 C31 H31C 109.5
H31A C31 H31C 109.5
H31B C31 H31C 109.5

loop_
_geom_bond_atom_site_label_1
_geom_bond_atom_site_label_2
_geom_bond_distance
N1 C27 1.376(2)
N1 C26 1.384(2)
N1 C30 1.454(2)
O1 C15 1.220(2)
C1 C14 1.405(2)
C1 C2 1.422(3)
C1 C6 1.431(2)
C2 C3 1.352(3)
C2 H2A 0.9300
C3 C4 1.410(3)
C3 H3A 0.9300
C4 C5 1.349(3)
C4 H4A 0.9300
C5 C6 1.424(3)
C5 H5A 0.9300
C6 C7 1.387(3)
C7 C8 1.389(2)
C7 H7A 0.9300
C8 C9 1.422(3)
C8 C13 1.431(2)
C9 C10 1.347(3)
C9 H9A 0.9300
C10 C11 1.409(3)
C10 H10A 0.9300
C11 C12 1.353(3)
C11 H11A 0.9300
C12 C13 1.429(2)
C12 H12A 0.9300
C13 C14 1.399(2)
C14 C15 1.505(2)
C15 C16 1.457(3)
C16 C17 1.329(2)
C16 H16A 0.9300
C17 C18 1.459(2)
C17 H17A 0.9300
C18 C19 1.386(2)
C18 C29 1.409(3)
C19 C20 1.378(2)
C19 H19A 0.9300
C20 C27 1.415(2)
C20 C21 1.458(2)
C21 C22 1.383(3)
C21 C26 1.406(3)
C22 C23 1.371(3)
C22 H22A 0.9300
C23 C24 1.389(3)
C23 H23A 0.9300
C24 C25 1.385(3)
C24 H24A 0.9300
C25 C26 1.393(2)
C25 H25A 0.9300
C27 C28 1.390(2)
C28 C29 1.377(3)
C28 H28A 0.9300
C29 H29A 0.9300
C30 C31 1.500(3)
C30 H30A 0.9700
C30 H30B 0.9700
C31 H31A 0.9600
C31 H31B 0.9600
C31 H31C 0.9600

loop_
_geom_torsion_atom_site_label_1
_geom_torsion_atom_site_label_2
_geom_torsion_atom_site_label_3
_geom_torsion_atom_site_label_4
_geom_torsion
C14 C1 C2 C3 179.71(17)
C6 C1 C2 C3 -0.9(3)
C1 C2 C3 C4 0.8(3)
C2 C3 C4 C5 0.2(3)
C3 C4 C5 C6 -1.0(3)
C4 C5 C6 C7 179.43(18)
C4 C5 C6 C1 0.8(3)
C14 C1 C6 C7 0.9(2)
C2 C1 C6 C7 -178.54(16)
C14 C1 C6 C5 179.53(15)
C2 C1 C6 C5 0.1(2)
C5 C6 C7 C8 -179.93(16)
C1 C6 C7 C8 -1.3(3)
C6 C7 C8 C9 -179.38(16)
C6 C7 C8 C13 0.3(2)
C7 C8 C9 C10 179.15(18)
C13 C8 C9 C10 -0.6(3)
C8 C9 C10 C11 -0.2(3)
C9 C10 C11 C12 0.3(3)
C10 C11 C12 C13 0.4(3)
C11 C12 C13 C14 179.25(17)
C11 C12 C13 C8 -1.2(3)
C7 C8 C13 C14 1.1(2)
C9 C8 C13 C14 -179.17(15)
C7 C8 C13 C12 -178.51(15)
C9 C8 C13 C12 1.2(2)
C12 C13 C14 C1 178.05(16)
C8 C13 C14 C1 -1.5(2)
C12 C13 C14 C15 -3.8(2)
C8 C13 C14 C15 176.65(15)
C2 C1 C14 C13 179.93(16)
C6 C1 C14 C13 0.6(2)
C2 C1 C14 C15 1.7(2)
C6 C1 C14 C15 -177.65(15)
C13 C14 C15 O1 -90.0(2)
C1 C14 C15 O1 88.2(2)
C13 C14 C15 C16 89.2(2)
C1 C14 C15 C16 -92.6(2)
O1 C15 C16 C17 173.6(2)
C14 C15 C16 C17 -5.6(3)
C15 C16 C17 C18 -175.80(18)
C16 C17 C18 C19 -16.4(3)
C16 C17 C18 C29 160.28(19)
C29 C18 C19 C20 -0.3(3)
C17 C18 C19 C20 176.35(16)
C18 C19 C20 C27 -1.3(2)
C18 C19 C20 C21 178.28(17)
C19 C20 C21 C22 0.3(3)
C27 C20 C21 C22 179.94(19)
C19 C20 C21 C26 179.98(18)
C27 C20 C21 C26 -0.37(18)
C26 C21 C22 C23 -0.2(3)
C20 C21 C22 C23 179.44(18)
C21 C22 C23 C24 0.6(3)
C22 C23 C24 C25 -0.2(3)
C23 C24 C25 C26 -0.5(3)
C27 N1 C26 C25 -179.43(17)
C30 N1 C26 C25 3.2(3)
C27 N1 C26 C21 -0.17(19)
C30 N1 C26 C21 -177.55(16)
C24 C25 C26 N1 -179.86(18)
C24 C25 C26 C21 1.0(3)
C22 C21 C26 N1 -179.92(16)
C20 C21 C26 N1 0.33(18)
C22 C21 C26 C25 -0.6(3)
C20 C21 C26 C25 179.66(16)
C26 N1 C27 C28 178.40(18)
C30 N1 C27 C28 -4.2(3)
C26 N1 C27 C20 -0.08(19)
C30 N1 C27 C20 177.32(16)
C19 C20 C27 N1 180.00(15)
C21 C20 C27 N1 0.28(18)
C19 C20 C27 C28 1.4(3)
C21 C20 C27 C28 -178.35(16)
N1 C27 C28 C29 -178.00(17)
C20 C27 C28 C29 0.3(3)
C27 C28 C29 C18 -2.1(3)
C19 C18 C29 C28 2.1(3)
C17 C18 C29 C28 -174.70(17)
C27 N1 C30 C31 -85.7(2)
C26 N1 C30 C31 91.2(2)

_cod_database_fobs_code 2243192
